data_4001840
loop_
_publ_author_name
'Wickleder, Mathias S.'

_publ_section_title
;
 Synthesis, Crystal Structure, and Thermal Behavior of the Rare Earth
 Sulfates (H5O2)M(SO4)2(M = Ho, Er, Y)
;
_journal_issue 10
_journal_name_full 'Chemistry of Materials'
_journal_page_first 3212
_journal_paper_doi 10.1021/cm980301w
_journal_volume 10
_journal_year 1998
_chemical_formula_sum 'Er H5 O10 S2'
_chemical_formula_weight 396.42
_chemical_name_systematic
; 
 ? 
;
_space_group_IT_number 141
_symmetry_space_group_name_Hall '-I 4bd 2'
_symmetry_space_group_name_H-M 'I 41/a m d :2'
_atom_sites_solution_hydrogens geom
_atom_sites_solution_primary direct
_atom_sites_solution_secondary difmap
_audit_creation_method SHELXL
_cell_angle_alpha 90.00
_cell_angle_beta 90.00
_cell_angle_gamma 90.00
_cell_formula_units_Z 4
_cell_length_a 6.8967(7)
_cell_length_b 6.8967(7)
_cell_length_c 17.166(2)
_cell_measurement_temperature 293(2)
_cell_volume 816.49(15)
_computing_structure_refinement 'SHELXL-93 (Sheldrick, 1993)'
_computing_structure_solution 'SHELXS-86 (Sheldrick, 1990)'
_diffrn_ambient_temperature 293(2)
_diffrn_radiation_monochromator graphite
_diffrn_radiation_source 'fine-focus sealed tube'
_diffrn_radiation_type MoK\a
_diffrn_radiation_wavelength 0.71073
_diffrn_reflns_av_R_equivalents 0.0301
_diffrn_reflns_av_sigmaI/netI 0.0108
_diffrn_reflns_limit_h_max 9
_diffrn_reflns_limit_h_min -9
_diffrn_reflns_limit_k_max 9
_diffrn_reflns_limit_k_min -9
_diffrn_reflns_limit_l_max 22
_diffrn_reflns_limit_l_min -20
_diffrn_reflns_number 2387
_diffrn_reflns_theta_max 24.00
_diffrn_reflns_theta_min 4.63
_exptl_absorpt_coefficient_mu 10.823
_exptl_crystal_density_diffrn 3.225
_exptl_crystal_F_000 740
_refine_diff_density_max 0.276
_refine_diff_density_min -0.332
_refine_diff_density_rms 0.080
_refine_ls_extinction_method none
_refine_ls_goodness_of_fit_all 1.042
_refine_ls_goodness_of_fit_obs 1.040
_refine_ls_matrix_type full
_refine_ls_number_parameters 30
_refine_ls_number_reflns 188
_refine_ls_number_restraints 0
_refine_ls_restrained_S_all 1.042
_refine_ls_restrained_S_obs 1.040
_refine_ls_R_factor_all 0.0126
_refine_ls_R_factor_obs 0.0122
_refine_ls_shift/esd_max 0.014
_refine_ls_shift/esd_mean 0.002
_refine_ls_structure_factor_coef Fsqd
_refine_ls_weighting_details 'w=1/[\s^2^(Fo^2^)+(0.0307P)^2^+1.2729P] where P=(Fo^2^+2Fc^2^)/3'
_refine_ls_weighting_scheme calc
_refine_ls_wR_factor_all 0.0356
_refine_ls_wR_factor_obs 0.0353
_reflns_number_observed 186
_reflns_number_total 188
_reflns_observed_criterion >2sigma(I)
_cod_data_source_file cm980301w.cif
_cod_data_source_block (H3O)Er(SO4)2*H2O
_cod_depositor_comments
;
The following automatic conversions were performed:

'_refine_ls_weighting_scheme' value 'calc
w=1/[\s^2^(Fo^2^)+(0.0307P)^2^+1.2729P] where P=(Fo^2^+2Fc^2^)/3' was
changed to 'calc'. New tag '_refine_ls_weighting_details' was
created. The value of the new tag was set to
'w=1/[\s^2^(Fo^2^)+(0.0307P)^2^+1.2729P] where P=(Fo^2^+2Fc^2^)/3'.

Automatic conversion script
Id: cif_fix_values 3143 2015-03-26 13:38:13Z robertas 

2017-09-03
Z value and formula fixed to values more according to usual
chemical conventions.                 miguel
;
_cod_original_formula_weight 1585.68
_cod_original_formula_units_Z 1
_cod_original_formula_sum 'H20 Er4 O40 S8'
_cod_database_code 4001840

loop_
_symmetry_equiv_pos_as_xyz
'x, y, z'
'-y+1/4, x+3/4, z+1/4'
'-x+1/2, -y, z+1/2'
'y+1/4, -x+1/4, z+3/4'
'-x, y, z'
'y+3/4, x+3/4, z+1/4'
'x+1/2, -y, z+1/2'
'-y+3/4, -x+1/4, z+3/4'
'x+1/2, y+1/2, z+1/2'
'-y+3/4, x+5/4, z+3/4'
'-x+1, -y+1/2, z+1'
'y+3/4, -x+3/4, z+5/4'
'-x+1/2, y+1/2, z+1/2'
'y+5/4, x+5/4, z+3/4'
'x+1, -y+1/2, z+1'
'-y+5/4, -x+3/4, z+5/4'
'-x, -y, -z'
'y-1/4, -x-3/4, -z-1/4'
'x-1/2, y, -z-1/2'
'-y-1/4, x-1/4, -z-3/4'
'x, -y, -z'
'-y-3/4, -x-3/4, -z-1/4'
'-x-1/2, y, -z-1/2'
'y-3/4, x-1/4, -z-3/4'
'-x+1/2, -y+1/2, -z+1/2'
'y+1/4, -x-1/4, -z+1/4'
'x, y+1/2, -z'
'-y+1/4, x+1/4, -z-1/4'
'x+1/2, -y+1/2, -z+1/2'
'-y-1/4, -x-1/4, -z+1/4'
'-x, y+1/2, -z'
'y-1/4, x+1/4, -z-1/4'

loop_
_atom_site_aniso_label
_atom_site_aniso_U_11
_atom_site_aniso_U_22
_atom_site_aniso_U_33
_atom_site_aniso_U_23
_atom_site_aniso_U_13
_atom_site_aniso_U_12
Er1 0.0134(2) 0.0134(2) 0.0046(3) 0.000 0.000 0.000
S1 0.0183(8) 0.0134(8) 0.0063(8) 0.000 0.000 0.000
O2 0.020(2) 0.030(2) 0.0113(15) 0.000 0.0018(15) 0.000
O1 0.040(2) 0.013(2) 0.0101(15) -0.0012(14) 0.000 0.000
O3 0.023(4) 0.075(6) 0.056(6) -0.035(5) 0.000 0.000

loop_
_atom_site_label
_atom_site_type_symbol
_atom_site_fract_x
_atom_site_fract_y
_atom_site_fract_z
_atom_site_U_iso_or_equiv
_atom_site_thermal_displace_type
_atom_site_occupancy
_atom_site_calc_flag
_atom_site_refinement_flags
Er1 Er 0.0000 0.7500 0.1250 0.0105(2) Uani 1 d S
S1 S 0.0000 0.7500 -0.05175(10) 0.0127(4) Uani 1 d S
O2 O -0.1677(5) 0.7500 0.0022(2) 0.0205(7) Uani 1 d S
O1 O 0.0000 0.5781(5) -0.1007(2) 0.0209(7) Uani 1 d S
O3 O -0.5000 0.6552(16) -0.0598(6) 0.051(2) Uani 0.50 d SP
H1 H -0.5000 0.7500 -0.1250 0.108(89) Uiso 1 d S
H2 H -0.3764(193) 0.7118(515) -0.0227(77) 0.151(91) Uiso 0.50 d P

loop_
_atom_type_symbol
_atom_type_description
_atom_type_scat_dispersion_real
_atom_type_scat_dispersion_imag
_atom_type_scat_source
Er Er -0.2586 4.9576 'International Tables Vol C Tables 4.2.6.8 and 6.1.1.4'
S S 0.1246 0.1234 'International Tables Vol C Tables 4.2.6.8 and 6.1.1.4'
O O 0.0106 0.0060 'International Tables Vol C Tables 4.2.6.8 and 6.1.1.4'
H H 0.0000 0.0000 'International Tables Vol C Tables 4.2.6.8 and 6.1.1.4'

loop_
_geom_angle_atom_site_label_1
_geom_angle_atom_site_label_2
_geom_angle_atom_site_label_3
_geom_angle
_geom_angle_site_symmetry_1
_geom_angle_site_symmetry_3
O1 Er1 O1 91.88(3) 17_565 12_454
O1 Er1 O1 91.88(3) 17_565 2
O1 Er1 O1 159.1(2) 12_454 2
O1 Er1 O1 159.1(2) 17_565 27
O1 Er1 O1 91.88(3) 12_454 27
O1 Er1 O1 91.88(3) 2 27
O1 Er1 O2 129.18(11) 17_565 26_465
O1 Er1 O2 80.87(7) 12_454 26_465
O1 Er1 O2 80.87(7) 2 26_465
O1 Er1 O2 71.68(11) 27 26_465
O1 Er1 O2 71.68(11) 17_565 20_666
O1 Er1 O2 80.87(7) 12_454 20_666
O1 Er1 O2 80.87(7) 2 20_666
O1 Er1 O2 129.18(11) 27 20_666
O2 Er1 O2 57.50(15) 26_465 20_666
O1 Er1 O2 80.87(7) 17_565 .
O1 Er1 O2 129.18(11) 12_454 .
O1 Er1 O2 71.68(11) 2 .
O1 Er1 O2 80.87(7) 27 .
O2 Er1 O2 140.23(10) 26_465 .
O2 Er1 O2 140.23(10) 20_666 .
O1 Er1 O2 80.87(7) 17_565 11_464
O1 Er1 O2 71.68(11) 12_454 11_464
O1 Er1 O2 129.18(11) 2 11_464
O1 Er1 O2 80.87(7) 27 11_464
O2 Er1 O2 140.23(10) 26_465 11_464
O2 Er1 O2 140.23(10) 20_666 11_464
O2 Er1 O2 57.50(15) . 11_464
O1 Er1 S1 100.43(8) 17_565 26_465
O1 Er1 S1 79.57(8) 12_454 26_465
O1 Er1 S1 79.57(8) 2 26_465
O1 Er1 S1 100.43(8) 27 26_465
O2 Er1 S1 28.75(7) 26_465 26_465
O2 Er1 S1 28.75(7) 20_666 26_465
O2 Er1 S1 151.25(7) . 26_465
O2 Er1 S1 151.25(7) 11_464 26_465
O1 Er1 S1 79.57(8) 17_565 .
O1 Er1 S1 100.43(8) 12_454 .
O1 Er1 S1 100.43(8) 2 .
O1 Er1 S1 79.57(8) 27 .
O2 Er1 S1 151.25(7) 26_465 .
O2 Er1 S1 151.25(7) 20_666 .
O2 Er1 S1 28.75(7) . .
O2 Er1 S1 28.75(7) 11_464 .
S1 Er1 S1 180.0 26_465 .
O1 S1 O1 109.3(3) . 11_464
O1 S1 O2 111.20(8) . 11_464
O1 S1 O2 111.20(8) 11_464 11_464
O1 S1 O2 111.20(8) . .
O1 S1 O2 111.20(8) 11_464 .
O2 S1 O2 102.6(3) 11_464 .
O1 S1 Er1 125.35(14) . .
O1 S1 Er1 125.35(14) 11_464 .
O2 S1 Er1 51.31(13) 11_464 .
O2 S1 Er1 51.31(13) . .
S1 O2 Er1 99.9(2) . .
S1 O1 Er1 155.1(2) . 17_565
O3 O3 H1 59.7(4) 11_364 .
O3 O3 H2 69.8(100) 11_364 .
H1 O3 H2 108.1(100) . .

loop_
_geom_bond_atom_site_label_1
_geom_bond_atom_site_label_2
_geom_bond_distance
_geom_bond_site_symmetry_2
Er1 O1 2.300(3) 17_565
Er1 O1 2.300(3) 12_454
Er1 O1 2.300(3) 2
Er1 O1 2.300(3) 27
Er1 O2 2.404(3) 26_465
Er1 O2 2.404(3) 20_666
Er1 O2 2.404(3) .
Er1 O2 2.404(3) 11_464
Er1 S1 3.034(2) 26_465
Er1 S1 3.034(2) .
S1 O1 1.454(3) .
S1 O1 1.454(3) 11_464
S1 O2 1.482(3) 11_464
S1 O2 1.482(3) .
O1 Er1 2.300(3) 17_565
O3 O3 1.31(2) 11_364
O3 H1 1.297(12) .
O3 H2 1.13(15) .
